data_1502405
loop_
_publ_author_name
'Wu, Tsun-Cheng'
'Chen, Jheng-Jhih'
'Wu, Yao-Ting'

_publ_section_title
;
 Nickel-catalyzed tetramerization of alkynes: synthesis and structure of
 octatetraenes.
;
_journal_issue 18
_journal_name_full 'Organic letters'
_journal_page_first 4794
_journal_page_last 4797
_journal_paper_doi 10.1021/ol201814q
_journal_volume 13
_journal_year 2011
_chemical_formula_sum 'C36 H34'
_chemical_formula_weight 466.63
_chemical_name_systematic
; 
 (2E,4E,6E,8E)-4,7-Dimethyl-3,5,6,8-tetraphenyl-2,4,6,8-decatetraene  
;
_space_group_IT_number 2
_symmetry_cell_setting triclinic
_symmetry_space_group_name_Hall '-P 1'
_symmetry_space_group_name_H-M 'P -1'
_atom_sites_solution_hydrogens geom
_atom_sites_solution_primary direct
_atom_sites_solution_secondary difmap
_audit_creation_method SHELXL-97
_cell_angle_alpha 87.690(2)
_cell_angle_beta 76.150(2)
_cell_angle_gamma 84.828(2)
_cell_formula_units_Z 2
_cell_length_a 9.9211(7)
_cell_length_b 11.1410(8)
_cell_length_c 12.3491(9)
_cell_measurement_reflns_used 7100
_cell_measurement_temperature 100(2)
_cell_measurement_theta_max 25
_cell_measurement_theta_min 2.5
_cell_volume 1319.63(16)
_computing_cell_refinement 'SAINT V7.34A (Bruker AXS, 2006)'
_computing_data_collection 'APEX2 (Bruker AXS, 2010)'
_computing_data_reduction 'SAINT V7.34A (Bruker AXS, 2006)'
_computing_molecular_graphics 'SHELXTL (Sheldrick, 2008)'
_computing_publication_material SHELXTL
_computing_structure_refinement 'SHELXL-97 (Sheldrick, 2008)'
_computing_structure_solution 'SHELXS-97 (Sheldrick, 2008)'
_diffrn_ambient_temperature 100(2)
_diffrn_detector_area_resol_mean 8.3333
_diffrn_measured_fraction_theta_full 0.980
_diffrn_measured_fraction_theta_max 0.980
_diffrn_measurement_device_type 'Bruker APEX-II CCD'
_diffrn_measurement_method '\f and \w scans'
_diffrn_radiation_monochromator graphite
_diffrn_radiation_source 'fine-focus sealed tube'
_diffrn_radiation_type MoK\a
_diffrn_radiation_wavelength 0.71073
_diffrn_reflns_av_R_equivalents 0.0303
_diffrn_reflns_av_sigmaI/netI 0.0326
_diffrn_reflns_limit_h_max 12
_diffrn_reflns_limit_h_min -12
_diffrn_reflns_limit_k_max 13
_diffrn_reflns_limit_k_min -13
_diffrn_reflns_limit_l_max 15
_diffrn_reflns_limit_l_min -15
_diffrn_reflns_number 19299
_diffrn_reflns_theta_full 26.43
_diffrn_reflns_theta_max 26.43
_diffrn_reflns_theta_min 1.70
_exptl_absorpt_coefficient_mu 0.066
_exptl_absorpt_correction_T_max 0.9486
_exptl_absorpt_correction_T_min 0.7787
_exptl_absorpt_correction_type multi-scan
_exptl_absorpt_process_details 'SADABS V2008/1 (Bruker AXS)'
_exptl_crystal_colour Colorless
_exptl_crystal_density_diffrn 1.174
_exptl_crystal_density_meas ?
_exptl_crystal_density_method 'not measured'
_exptl_crystal_description Tabullar
_exptl_crystal_F_000 500
_exptl_crystal_size_max 0.30
_exptl_crystal_size_mid 0.22
_exptl_crystal_size_min 0.15
_refine_diff_density_max 0.232
_refine_diff_density_min -0.197
_refine_diff_density_rms 0.038
_refine_ls_extinction_method none
_refine_ls_goodness_of_fit_ref 1.011
_refine_ls_hydrogen_treatment constr
_refine_ls_matrix_type full
_refine_ls_number_parameters 329
_refine_ls_number_reflns 5335
_refine_ls_number_restraints 0
_refine_ls_restrained_S_all 1.011
_refine_ls_R_factor_all 0.0542
_refine_ls_R_factor_gt 0.0375
_refine_ls_shift/su_max 0.001
_refine_ls_shift/su_mean 0.000
_refine_ls_structure_factor_coef Fsqd
_refine_ls_weighting_details 'calc w=1/[\s^2^(Fo^2^)+(0.0434P)^2^+0.4604P] where P=(Fo^2^+2Fc^2^)/3'
_refine_ls_weighting_scheme calc
_refine_ls_wR_factor_gt 0.0883
_refine_ls_wR_factor_ref 0.0987
_reflns_number_gt 4181
_reflns_number_total 5335
_reflns_threshold_expression >2sigma(I)
_cod_data_source_file ol201814q_si_004.cif
_cod_data_source_block mo_110226lt_0m
_cod_depositor_comments
;
The following automatic conversions were performed:

'_exptl_crystal_density_meas' value 'not measured' was changed to '?'
- the value is perceived as not measured.

Automatic conversion script
Id: cif_fix_values 3008 2015-01-20 13:52:24Z robertas 
;
_cod_database_code 1502405

loop_
_symmetry_equiv_pos_as_xyz
'x, y, z'
'-x, -y, -z'

loop_
_atom_site_label
_atom_site_type_symbol
_atom_site_fract_x
_atom_site_fract_y
_atom_site_fract_z
_atom_site_U_iso_or_equiv
_atom_site_adp_type
_atom_site_occupancy
_atom_site_symmetry_multiplicity
_atom_site_calc_flag
_atom_site_refinement_flags
C1 C 1.18267(14) 0.14228(12) 0.71136(13) 0.0261(3) Uani 1 1 d .
H1 H 1.1845 0.0568 0.7148 0.031 Uiso 1 1 calc R
C2 C 1.11514(14) 0.20914(12) 0.80354(12) 0.0253(3) Uani 1 1 d .
H2 H 1.0706 0.1695 0.8704 0.030 Uiso 1 1 calc R
C3 C 1.11229(14) 0.33388(12) 0.79861(11) 0.0211(3) Uani 1 1 d .
H3 H 1.0639 0.3791 0.8618 0.025 Uiso 1 1 calc R
C4 C 1.17912(13) 0.39366(11) 0.70269(11) 0.0177(3) Uani 1 1 d .
C5 C 1.17587(13) 0.52806(11) 0.69827(10) 0.0175(3) Uani 1 1 d .
C6 C 1.03576(13) 0.59649(11) 0.71828(11) 0.0174(3) Uani 1 1 d .
C7 C 0.99580(13) 0.69060(11) 0.78778(10) 0.0161(3) Uani 1 1 d .
C8 C 0.86310(13) 0.76740(10) 0.78903(10) 0.0159(3) Uani 1 1 d .
C9 C 0.84975(13) 0.83848(11) 0.70062(11) 0.0169(3) Uani 1 1 d .
C10 C 0.71406(13) 0.90527(11) 0.69288(10) 0.0172(3) Uani 1 1 d .
C11 C 0.71539(13) 1.03689(11) 0.66764(10) 0.0173(3) Uani 1 1 d .
C12 C 0.80033(14) 1.10608(12) 0.71107(11) 0.0201(3) Uani 1 1 d .
H12 H 0.8555 1.0682 0.7579 0.024 Uiso 1 1 calc R
C13 C 0.80608(14) 1.22823(12) 0.68750(11) 0.0233(3) Uani 1 1 d .
H13 H 0.8644 1.2731 0.7183 0.028 Uiso 1 1 calc R
C14 C 0.72667(14) 1.28531(12) 0.61894(12) 0.0233(3) Uani 1 1 d .
H14 H 0.7301 1.3692 0.6027 0.028 Uiso 1 1 calc R
C15 C 1.24748(15) 0.20022(12) 0.61425(13) 0.0265(3) Uani 1 1 d .
H15 H 1.2931 0.1546 0.5506 0.032 Uiso 1 1 calc R
C16 C 1.24594(14) 0.32521(12) 0.60969(12) 0.0224(3) Uani 1 1 d .
H16 H 1.2907 0.3645 0.5427 0.027 Uiso 1 1 calc R
C17 C 1.29122(14) 0.58679(12) 0.67465(11) 0.0211(3) Uani 1 1 d .
H17 H 1.2788 0.6717 0.6648 0.025 Uiso 1 1 calc R
C18 C 1.43790(14) 0.53339(13) 0.66204(13) 0.0269(3) Uani 1 1 d .
H18A H 1.4386 0.4456 0.6714 0.040 Uiso 1 1 calc R
H18B H 1.4779 0.5660 0.7188 0.040 Uiso 1 1 calc R
H18C H 1.4933 0.5536 0.5876 0.040 Uiso 1 1 calc R
C19 C 0.94300(15) 0.55730(12) 0.64749(12) 0.0237(3) Uani 1 1 d .
H19A H 0.8464 0.5876 0.6795 0.036 Uiso 1 1 calc R
H19B H 0.9494 0.4691 0.6458 0.036 Uiso 1 1 calc R
H19C H 0.9731 0.5898 0.5714 0.036 Uiso 1 1 calc R
C20 C 0.75479(13) 0.76071(11) 0.89588(10) 0.0165(3) Uani 1 1 d .
C21 C 0.68462(13) 0.86420(12) 0.95024(11) 0.0189(3) Uani 1 1 d .
H21 H 0.7028 0.9412 0.9167 0.023 Uiso 1 1 calc R
C22 C 0.58923(14) 0.85651(12) 1.05189(11) 0.0227(3) Uani 1 1 d .
H22 H 0.5436 0.9280 1.0877 0.027 Uiso 1 1 calc R
C23 C 0.55991(14) 0.74510(13) 1.10179(12) 0.0264(3) Uani 1 1 d .
H23 H 0.4941 0.7398 1.1714 0.032 Uiso 1 1 calc R
C24 C 0.62760(15) 0.64163(13) 1.04901(12) 0.0275(3) Uani 1 1 d .
H24 H 0.6071 0.5649 1.0821 0.033 Uiso 1 1 calc R
C25 C 0.72537(14) 0.64936(12) 0.94787(11) 0.0228(3) Uani 1 1 d .
H25 H 0.7729 0.5777 0.9136 0.027 Uiso 1 1 calc R
C26 C 0.63757(14) 1.09610(12) 0.59757(11) 0.0208(3) Uani 1 1 d .
H26 H 0.5805 1.0514 0.5653 0.025 Uiso 1 1 calc R
C27 C 0.64229(14) 1.21853(12) 0.57445(11) 0.0231(3) Uani 1 1 d .
H27 H 0.5873 1.2570 0.5278 0.028 Uiso 1 1 calc R
C28 C 0.60202(13) 0.84266(11) 0.70570(10) 0.0190(3) Uani 1 1 d .
H28 H 0.6185 0.7578 0.7134 0.023 Uiso 1 1 calc R
C29 C 0.45434(14) 0.88814(13) 0.70955(12) 0.0243(3) Uani 1 1 d .
H29A H 0.4420 0.9749 0.7232 0.036 Uiso 1 1 calc R
H29B H 0.3917 0.8463 0.7698 0.036 Uiso 1 1 calc R
H29C H 0.4326 0.8730 0.6382 0.036 Uiso 1 1 calc R
C30 C 0.96777(14) 0.85283(12) 0.59965(11) 0.0230(3) Uani 1 1 d .
H30A H 1.0539 0.8125 0.6139 0.034 Uiso 1 1 calc R
H30B H 0.9794 0.9387 0.5841 0.034 Uiso 1 1 calc R
H30C H 0.9467 0.8166 0.5352 0.034 Uiso 1 1 calc R
C31 C 1.07718(13) 0.73063(11) 0.86505(10) 0.0164(3) Uani 1 1 d .
C32 C 1.14923(14) 0.65005(11) 0.92579(11) 0.0195(3) Uani 1 1 d .
H32 H 1.1439 0.5658 0.9209 0.023 Uiso 1 1 calc R
C33 C 1.22821(14) 0.69175(12) 0.99282(11) 0.0220(3) Uani 1 1 d .
H33 H 1.2777 0.6359 1.0324 0.026 Uiso 1 1 calc R
C34 C 1.23541(14) 0.81473(12) 1.00248(11) 0.0216(3) Uani 1 1 d .
H34 H 1.2915 0.8431 1.0469 0.026 Uiso 1 1 calc R
C35 C 1.16010(14) 0.89557(12) 0.94686(11) 0.0207(3) Uani 1 1 d .
H35 H 1.1624 0.9798 0.9547 0.025 Uiso 1 1 calc R
C36 C 1.08127(13) 0.85367(11) 0.87966(11) 0.0187(3) Uani 1 1 d .
H36 H 1.0289 0.9100 0.8428 0.022 Uiso 1 1 calc R

loop_
_atom_site_aniso_label
_atom_site_aniso_U_11
_atom_site_aniso_U_22
_atom_site_aniso_U_33
_atom_site_aniso_U_23
_atom_site_aniso_U_13
_atom_site_aniso_U_12
C1 0.0193(7) 0.0148(6) 0.0454(9) 0.0007(6) -0.0109(6) 0.0001(5)
C2 0.0202(7) 0.0227(7) 0.0334(8) 0.0080(6) -0.0079(6) -0.0040(5)
C3 0.0186(7) 0.0219(7) 0.0226(7) -0.0004(5) -0.0045(5) -0.0013(5)
C4 0.0142(6) 0.0169(6) 0.0230(7) 0.0001(5) -0.0067(5) -0.0003(5)
C5 0.0187(7) 0.0170(6) 0.0158(6) -0.0007(5) -0.0030(5) 0.0006(5)
C6 0.0185(6) 0.0146(6) 0.0189(6) 0.0017(5) -0.0043(5) -0.0015(5)
C7 0.0153(6) 0.0145(6) 0.0179(6) 0.0032(5) -0.0030(5) -0.0022(5)
C8 0.0161(6) 0.0124(6) 0.0199(6) -0.0027(5) -0.0051(5) -0.0015(5)
C9 0.0166(6) 0.0144(6) 0.0201(6) -0.0016(5) -0.0049(5) -0.0013(5)
C10 0.0180(6) 0.0189(6) 0.0145(6) -0.0007(5) -0.0044(5) 0.0010(5)
C11 0.0149(6) 0.0190(6) 0.0164(6) -0.0007(5) -0.0011(5) 0.0009(5)
C12 0.0180(6) 0.0214(7) 0.0210(7) 0.0015(5) -0.0056(5) -0.0003(5)
C13 0.0211(7) 0.0229(7) 0.0258(7) -0.0003(5) -0.0047(6) -0.0042(5)
C14 0.0235(7) 0.0169(6) 0.0264(7) 0.0019(5) -0.0014(6) 0.0009(5)
C15 0.0223(7) 0.0216(7) 0.0345(8) -0.0085(6) -0.0053(6) 0.0027(5)
C16 0.0206(7) 0.0212(7) 0.0237(7) -0.0016(5) -0.0019(6) -0.0009(5)
C17 0.0222(7) 0.0164(6) 0.0229(7) 0.0008(5) -0.0026(6) -0.0005(5)
C18 0.0196(7) 0.0255(7) 0.0333(8) 0.0005(6) -0.0013(6) -0.0036(6)
C19 0.0259(7) 0.0188(7) 0.0286(7) -0.0053(6) -0.0113(6) 0.0023(5)
C20 0.0147(6) 0.0183(6) 0.0182(6) 0.0005(5) -0.0074(5) -0.0010(5)
C21 0.0188(6) 0.0185(6) 0.0210(7) -0.0010(5) -0.0078(5) -0.0014(5)
C22 0.0198(7) 0.0266(7) 0.0222(7) -0.0047(6) -0.0067(6) 0.0017(5)
C23 0.0186(7) 0.0373(8) 0.0208(7) 0.0043(6) -0.0015(6) 0.0008(6)
C24 0.0251(7) 0.0265(7) 0.0280(8) 0.0093(6) -0.0025(6) -0.0016(6)
C25 0.0218(7) 0.0190(7) 0.0259(7) 0.0028(5) -0.0041(6) 0.0008(5)
C26 0.0200(7) 0.0220(7) 0.0208(7) -0.0011(5) -0.0060(5) 0.0001(5)
C27 0.0224(7) 0.0227(7) 0.0234(7) 0.0024(5) -0.0065(6) 0.0033(5)
C28 0.0205(7) 0.0184(6) 0.0184(6) 0.0002(5) -0.0055(5) -0.0006(5)
C29 0.0183(7) 0.0289(7) 0.0265(7) 0.0008(6) -0.0072(6) -0.0027(6)
C30 0.0204(7) 0.0235(7) 0.0225(7) 0.0045(5) -0.0023(6) 0.0021(5)
C31 0.0137(6) 0.0170(6) 0.0170(6) -0.0010(5) -0.0007(5) -0.0008(5)
C32 0.0203(7) 0.0161(6) 0.0218(7) -0.0005(5) -0.0051(5) 0.0003(5)
C33 0.0227(7) 0.0219(7) 0.0223(7) 0.0014(5) -0.0088(6) 0.0019(5)
C34 0.0182(7) 0.0253(7) 0.0227(7) -0.0042(5) -0.0071(5) -0.0019(5)
C35 0.0193(7) 0.0172(6) 0.0255(7) -0.0029(5) -0.0044(6) -0.0018(5)
C36 0.0163(6) 0.0176(6) 0.0217(7) 0.0002(5) -0.0047(5) 0.0011(5)

loop_
_atom_type_symbol
_atom_type_description
_atom_type_scat_dispersion_real
_atom_type_scat_dispersion_imag
_atom_type_scat_source
C C 0.0033 0.0016 'International Tables Vol C Tables 4.2.6.8 and 6.1.1.4'
H H 0.0000 0.0000 'International Tables Vol C Tables 4.2.6.8 and 6.1.1.4'

loop_
_geom_angle_atom_site_label_1
_geom_angle_atom_site_label_2
_geom_angle_atom_site_label_3
_geom_angle
C15 C1 C2 119.78(13)
C15 C1 H1 120.1
C2 C1 H1 120.1
C1 C2 C3 120.14(14)
C1 C2 H2 119.9
C3 C2 H2 119.9
C2 C3 C4 120.98(13)
C2 C3 H3 119.5
C4 C3 H3 119.5
C3 C4 C16 118.35(12)
C3 C4 C5 120.61(11)
C16 C4 C5 121.02(12)
C17 C5 C4 122.77(11)
C17 C5 C6 120.24(11)
C4 C5 C6 116.97(11)
C7 C6 C5 124.06(11)
C7 C6 C19 121.62(11)
C5 C6 C19 114.19(10)
C6 C7 C31 125.00(11)
C6 C7 C8 120.68(11)
C31 C7 C8 114.28(10)
C9 C8 C20 124.80(11)
C9 C8 C7 120.83(12)
C20 C8 C7 114.32(10)
C8 C9 C10 122.48(12)
C8 C9 C30 122.83(11)
C10 C9 C30 114.63(11)
C28 C10 C11 124.66(11)
C28 C10 C9 118.35(11)
C11 C10 C9 116.95(11)
C12 C11 C26 117.20(12)
C12 C11 C10 120.21(11)
C26 C11 C10 122.55(11)
C13 C12 C11 121.70(12)
C13 C12 H12 119.2
C11 C12 H12 119.2
C12 C13 C14 120.09(13)
C12 C13 H13 120.0
C14 C13 H13 120.0
C27 C14 C13 119.27(12)
C27 C14 H14 120.4
C13 C14 H14 120.4
C1 C15 C16 120.07(13)
C1 C15 H15 120.0
C16 C15 H15 120.0
C15 C16 C4 120.64(13)
C15 C16 H16 119.7
C4 C16 H16 119.7
C5 C17 C18 127.08(12)
C5 C17 H17 116.5
C18 C17 H17 116.5
C17 C18 H18A 109.5
C17 C18 H18B 109.5
H18A C18 H18B 109.5
C17 C18 H18C 109.5
H18A C18 H18C 109.5
H18B C18 H18C 109.5
C6 C19 H19A 109.5
C6 C19 H19B 109.5
H19A C19 H19B 109.5
C6 C19 H19C 109.5
H19A C19 H19C 109.5
H19B C19 H19C 109.5
C25 C20 C21 117.64(12)
C25 C20 C8 120.26(11)
C21 C20 C8 122.02(11)
C22 C21 C20 121.24(12)
C22 C21 H21 119.4
C20 C21 H21 119.4
C21 C22 C23 120.40(12)
C21 C22 H22 119.8
C23 C22 H22 119.8
C24 C23 C22 119.24(13)
C24 C23 H23 120.4
C22 C23 H23 120.4
C23 C24 C25 120.40(13)
C23 C24 H24 119.8
C25 C24 H24 119.8
C24 C25 C20 121.06(12)
C24 C25 H25 119.5
C20 C25 H25 119.5
C27 C26 C11 121.25(12)
C27 C26 H26 119.4
C11 C26 H26 119.4
C26 C27 C14 120.48(12)
C26 C27 H27 119.8
C14 C27 H27 119.8
C10 C28 C29 128.86(12)
C10 C28 H28 115.6
C29 C28 H28 115.6
C28 C29 H29A 109.5
C28 C29 H29B 109.5
H29A C29 H29B 109.5
C28 C29 H29C 109.5
H29A C29 H29C 109.5
H29B C29 H29C 109.5
C9 C30 H30A 109.5
C9 C30 H30B 109.5
H30A C30 H30B 109.5
C9 C30 H30C 109.5
H30A C30 H30C 109.5
H30B C30 H30C 109.5
C36 C31 C32 117.66(11)
C36 C31 C7 119.25(11)
C32 C31 C7 123.09(11)
C33 C32 C31 120.85(12)
C33 C32 H32 119.6
C31 C32 H32 119.6
C32 C33 C34 120.42(12)
C32 C33 H33 119.8
C34 C33 H33 119.8
C35 C34 C33 119.44(12)
C35 C34 H34 120.3
C33 C34 H34 120.3
C34 C35 C36 120.04(12)
C34 C35 H35 120.0
C36 C35 H35 120.0
C35 C36 C31 121.47(12)
C35 C36 H36 119.3
C31 C36 H36 119.3

loop_
_geom_bond_atom_site_label_1
_geom_bond_atom_site_label_2
_geom_bond_distance
C1 C15 1.383(2)
C1 C2 1.383(2)
C1 H1 0.9500
C2 C3 1.3866(19)
C2 H2 0.9500
C3 C4 1.3880(19)
C3 H3 0.9500
C4 C16 1.3981(18)
C4 C5 1.4938(17)
C5 C17 1.3352(19)
C5 C6 1.4947(17)
C6 C7 1.3520(17)
C6 C19 1.5133(17)
C7 C31 1.4931(17)
C7 C8 1.5013(16)
C8 C9 1.3481(18)
C8 C20 1.4929(18)
C9 C10 1.5000(17)
C9 C30 1.5067(19)
C10 C28 1.3393(18)
C10 C11 1.4874(18)
C11 C12 1.3995(18)
C11 C26 1.4007(17)
C12 C13 1.3835(19)
C12 H12 0.9500
C13 C14 1.3883(19)
C13 H13 0.9500
C14 C27 1.386(2)
C14 H14 0.9500
C15 C16 1.3903(19)
C15 H15 0.9500
C16 H16 0.9500
C17 C18 1.4963(18)
C17 H17 0.9500
C18 H18A 0.9800
C18 H18B 0.9800
C18 H18C 0.9800
C19 H19A 0.9800
C19 H19B 0.9800
C19 H19C 0.9800
C20 C25 1.3957(18)
C20 C21 1.3995(17)
C21 C22 1.3842(19)
C21 H21 0.9500
C22 C23 1.387(2)
C22 H22 0.9500
C23 C24 1.384(2)
C23 H23 0.9500
C24 C25 1.391(2)
C24 H24 0.9500
C25 H25 0.9500
C26 C27 1.3848(19)
C26 H26 0.9500
C27 H27 0.9500
C28 C29 1.4969(18)
C28 H28 0.9500
C29 H29A 0.9800
C29 H29B 0.9800
C29 H29C 0.9800
C30 H30A 0.9800
C30 H30B 0.9800
C30 H30C 0.9800
C31 C36 1.3952(17)
C31 C32 1.4022(17)
C32 C33 1.3864(18)
C32 H32 0.9500
C33 C34 1.3898(19)
C33 H33 0.9500
C34 C35 1.3841(18)
C34 H34 0.9500
C35 C36 1.3878(18)
C35 H35 0.9500
C36 H36 0.9500
